data_7131611
loop_
_publ_author_name
'Berthe, Mathilde'
'Kagawa, Yoshiyuki'
'Riquet, Axel'
'Hayashi, Takashi'
'Weiss, Jean'
'Wytko, Jennifer A.'

_publ_section_title
;
 Remote template effect in the synthesis of bipyridine-strapped
 porphyrins.
;
_journal_issue 44
_journal_name_full 'Chemical communications (Cambridge, England)'
_journal_page_first 6718
_journal_page_last 6721
_journal_paper_doi 10.1039/d3cc01697h
_journal_volume 59
_journal_year 2023
_chemical_formula_moiety 'C54 H34 N6, C6 H12'
_chemical_formula_sum 'C60 H46 N6'
_chemical_formula_weight 851.03
_space_group_crystal_system monoclinic
_space_group_IT_number 14
_space_group_name_Hall '-P 2ybc'
_space_group_name_H-M_alt 'P 1 21/c 1'
_atom_sites_solution_hydrogens mixed
_atom_sites_solution_primary direct
_atom_sites_solution_secondary difmap
_audit_creation_method SHELXL-2014/7
_audit_update_record
;
2023-02-07 deposited with the CCDC.	2023-05-09 downloaded from the CCDC.
;
_cell_angle_alpha 90
_cell_angle_beta 93.1730(10)
_cell_angle_gamma 90
_cell_formula_units_Z 4
_cell_length_a 12.0156(3)
_cell_length_b 15.3535(4)
_cell_length_c 24.3972(6)
_cell_measurement_reflns_used 9758
_cell_measurement_temperature 120(2)
_cell_measurement_theta_max 66.57
_cell_measurement_theta_min 3.40
_cell_volume 4493.9(2)
_computing_cell_refinement 'Bruker SAINT'
_computing_data_collection 'Bruker APEX3'
_computing_data_reduction 'Bruker SAINT'
_computing_molecular_graphics 'Bruker SHELXTL'
_computing_publication_material 'Bruker SHELXTL'
_computing_structure_refinement 'SHELXL-2014/7 (Sheldrick, 2014)'
_computing_structure_solution 'SHELXT 2014/5 (Sheldrick, 2014)'
_diffrn_ambient_temperature 120(2)
_diffrn_measured_fraction_theta_full 0.999
_diffrn_measured_fraction_theta_max 0.998
_diffrn_measurement_device_type 'Bruker PHOTON-III CPAD'
_diffrn_measurement_method '\f and \w shuterless scans'
_diffrn_radiation_type CuK\a
_diffrn_radiation_wavelength 1.54178
_diffrn_reflns_av_R_equivalents 0.0339
_diffrn_reflns_av_unetI/netI 0.0214
_diffrn_reflns_Laue_measured_fraction_full 0.999
_diffrn_reflns_Laue_measured_fraction_max 0.998
_diffrn_reflns_limit_h_max 14
_diffrn_reflns_limit_h_min -14
_diffrn_reflns_limit_k_max 18
_diffrn_reflns_limit_k_min -18
_diffrn_reflns_limit_l_max 29
_diffrn_reflns_limit_l_min -28
_diffrn_reflns_number 54518
_diffrn_reflns_point_group_measured_fraction_full 0.999
_diffrn_reflns_point_group_measured_fraction_max 0.998
_diffrn_reflns_theta_full 66.619
_diffrn_reflns_theta_max 66.619
_diffrn_reflns_theta_min 3.403
_diffrn_source 'Cu-ImuS DIAMOND microfocus tube'
_exptl_absorpt_coefficient_mu 0.575
_exptl_absorpt_correction_T_max 0.7528
_exptl_absorpt_correction_T_min 0.6227
_exptl_absorpt_correction_type multi-scan
_exptl_absorpt_process_details sadabs
_exptl_crystal_colour orange
_exptl_crystal_density_diffrn 1.258
_exptl_crystal_description plate
_exptl_crystal_F_000 1792
_exptl_crystal_size_max 0.120
_exptl_crystal_size_mid 0.100
_exptl_crystal_size_min 0.080
_refine_diff_density_max 0.970
_refine_diff_density_min -0.454
_refine_diff_density_rms 0.055
_refine_ls_extinction_method none
_refine_ls_goodness_of_fit_ref 1.043
_refine_ls_hydrogen_treatment mixed
_refine_ls_matrix_type full
_refine_ls_number_parameters 615
_refine_ls_number_reflns 7944
_refine_ls_number_restraints 4
_refine_ls_restrained_S_all 1.044
_refine_ls_R_factor_all 0.0629
_refine_ls_R_factor_gt 0.0578
_refine_ls_shift/su_max 0.000
_refine_ls_shift/su_mean 0.000
_refine_ls_structure_factor_coef Fsqd
_refine_ls_weighting_details 'w=1/[\s^2^(Fo^2^)+(0.0776P)^2^+5.1268P] where P=(Fo^2^+2Fc^2^)/3'
_refine_ls_weighting_scheme calc
_refine_ls_wR_factor_gt 0.1551
_refine_ls_wR_factor_ref 0.1600
_reflns_Friedel_coverage 0.000
_reflns_number_gt 7123
_reflns_number_total 7944
_reflns_threshold_expression 'I > 2\s(I)'
_cod_data_source_file d3cc01697h2.cif
_cod_data_source_block jwar210608
_cod_depositor_comments 'Adding full bibliography for 7131610--7131613.cif.'
_cod_original_sg_symbol_H-M 'P 21/c'
_cod_database_code 7131611
_shelx_shelxl_version_number 2014/7
_shelx_space_group_comment
;
The symmetry employed for this shelxl refinement is uniquely defined
by the following loop, which should always be used as a source of
symmetry information in preference to the above space-group names.
They are only intended as comments.
;
_shelx_estimated_absorpt_t_min 0.934
_shelx_estimated_absorpt_t_max 0.955

loop_
_space_group_symop_operation_xyz
'x, y, z'
'-x, y+1/2, -z+1/2'
'-x, -y, -z'
'x, -y-1/2, z-1/2'

loop_
_atom_site_label
_atom_site_type_symbol
_atom_site_fract_x
_atom_site_fract_y
_atom_site_fract_z
_atom_site_U_iso_or_equiv
_atom_site_adp_type
_atom_site_occupancy
_atom_site_site_symmetry_order
_atom_site_calc_flag
_atom_site_refinement_flags_posn
_atom_site_refinement_flags_adp
_atom_site_refinement_flags_occupancy
_atom_site_disorder_assembly
_atom_site_disorder_group
C1 C 0.26415(16) 0.58781(13) 0.57725(8) 0.0217(4) Uani 1 1 d . . . . .
C2 C 0.36927(17) 0.54986(13) 0.57312(8) 0.0223(4) Uani 1 1 d . . . . .
C3 C 0.39733(18) 0.45950(14) 0.57330(9) 0.0273(5) Uani 1 1 d . . . . .
H3 H 0.3464 0.4122 0.5741 0.033 Uiso 1 1 calc R U . . .
C4 C 0.51016(18) 0.45323(14) 0.57207(10) 0.0300(5) Uani 1 1 d . . . . .
H4 H 0.5515 0.4005 0.5714 0.036 Uiso 1 1 calc R U . . .
C5 C 0.55587(17) 0.53869(13) 0.57188(9) 0.0247(4) Uani 1 1 d . . . . .
C6 C 0.66787(17) 0.56027(14) 0.57521(9) 0.0258(5) Uani 1 1 d . . . . .
H6 H 0.7184 0.5128 0.5742 0.031 Uiso 1 1 calc R U . . .
C7 C 0.71613(17) 0.64254(14) 0.57978(9) 0.0237(4) Uani 1 1 d . . . . .
C8 C 0.83539(17) 0.65598(14) 0.58817(9) 0.0269(5) Uani 1 1 d . . . . .
H8 H 0.8914 0.6123 0.5899 0.032 Uiso 1 1 calc R U . . .
C9 C 0.85112(17) 0.74238(14) 0.59294(9) 0.0253(4) Uani 1 1 d . . . . .
H9 H 0.9203 0.7717 0.5991 0.030 Uiso 1 1 calc R U . . .
C10 C 0.74138(17) 0.78212(13) 0.58676(8) 0.0217(4) Uani 1 1 d . . . . .
C11 C 0.72292(17) 0.87253(13) 0.58662(8) 0.0221(4) Uani 1 1 d . . . . .
C12 C 0.61755(17) 0.91077(13) 0.57849(8) 0.0227(4) Uani 1 1 d . . . . .
C13 C 0.58971(18) 1.00113(14) 0.57730(9) 0.0274(5) Uani 1 1 d . . . . .
H13 H 0.6409 1.0483 0.5798 0.033 Uiso 1 1 calc R U . . .
C14 C 0.47648(19) 1.00761(14) 0.57197(10) 0.0297(5) Uani 1 1 d . . . . .
H14 H 0.4352 1.0604 0.5697 0.036 Uiso 1 1 calc R U . . .
C15 C 0.43041(17) 0.92230(13) 0.57044(9) 0.0246(4) Uani 1 1 d . . . . .
C16 C 0.31825(18) 0.90061(14) 0.56980(9) 0.0262(5) Uani 1 1 d . . . . .
H16 H 0.2676 0.9481 0.5674 0.031 Uiso 1 1 calc R U . . .
C17 C 0.27012(17) 0.81802(14) 0.57220(8) 0.0233(4) Uani 1 1 d . . . . .
C18 C 0.15116(17) 0.80446(14) 0.57482(9) 0.0266(5) Uani 1 1 d . . . . .
H18 H 0.0952 0.8482 0.5746 0.032 Uiso 1 1 calc R U . . .
C19 C 0.13559(17) 0.71776(14) 0.57768(9) 0.0259(5) Uani 1 1 d . . . . .
H19 H 0.0665 0.6883 0.5801 0.031 Uiso 1 1 calc R U . . .
C20 C 0.24522(16) 0.67818(14) 0.57634(8) 0.0217(4) Uani 1 1 d . . . . .
C21 C 0.16808(17) 0.52790(13) 0.58585(9) 0.0238(4) Uani 1 1 d . . . . .
C22 C 0.12684(18) 0.47464(14) 0.54310(9) 0.0285(5) Uani 1 1 d . . . . .
H22 H 0.1621 0.4750 0.5092 0.034 Uiso 1 1 calc R U . . .
C23 C 0.03535(19) 0.42110(15) 0.54908(10) 0.0323(5) Uani 1 1 d . . . . .
H23 H 0.0090 0.3847 0.5197 0.039 Uiso 1 1 calc R U . . .
C24 C -0.01749(19) 0.42094(15) 0.59818(10) 0.0333(5) Uani 1 1 d . . . . .
H24 H -0.0818 0.3861 0.6022 0.040 Uiso 1 1 calc R U . . .
C25 C 0.02417(18) 0.47198(15) 0.64137(10) 0.0302(5) Uani 1 1 d . . . . .
H25 H -0.0114 0.4706 0.6752 0.036 Uiso 1 1 calc R U . . .
C26 C 0.11725(17) 0.52556(13) 0.63653(9) 0.0248(4) Uani 1 1 d . . . . .
C27 C 0.16171(17) 0.57399(14) 0.68579(9) 0.0245(4) Uani 1 1 d . . . . .
C28 C 0.27501(18) 0.57044(15) 0.70223(9) 0.0299(5) Uani 1 1 d . . . . .
H28 H 0.3252 0.5410 0.6799 0.036 Uiso 1 1 calc R U . . .
C29 C 0.31520(18) 0.60919(16) 0.75058(9) 0.0303(5) Uani 1 1 d . . . . .
H29 H 0.3926 0.6066 0.7606 0.036 Uiso 1 1 calc R U . . .
C30 C 0.24371(18) 0.65201(14) 0.78474(9) 0.0262(5) Uani 1 1 d . . . . .
C31 C 0.13137(19) 0.65727(16) 0.76770(9) 0.0321(5) Uani 1 1 d . . . . .
H31 H 0.0813 0.6874 0.7898 0.038 Uiso 1 1 calc R U . . .
C32 C 0.09134(18) 0.61931(16) 0.71895(9) 0.0308(5) Uani 1 1 d . . . . .
H32 H 0.0145 0.6244 0.7081 0.037 Uiso 1 1 calc R U . . .
C33 C 0.28849(18) 0.68648(14) 0.83838(9) 0.0260(5) Uani 1 1 d . . . . .
C34 C 0.22043(19) 0.70192(15) 0.88216(9) 0.0292(5) Uani 1 1 d . . . . .
H34 H 0.1420 0.6944 0.8776 0.035 Uiso 1 1 calc R U . . .
C35 C 0.26916(19) 0.72828(14) 0.93205(9) 0.0296(5) Uani 1 1 d . . . . .
H35 H 0.2245 0.7392 0.9622 0.035 Uiso 1 1 calc R U . . .
C36 C 0.38384(19) 0.73860(14) 0.93764(9) 0.0276(5) Uani 1 1 d . . . . .
H36 H 0.4193 0.7551 0.9718 0.033 Uiso 1 1 calc R U . . .
C37 C 0.44573(18) 0.72412(13) 0.89186(8) 0.0242(4) Uani 1 1 d . . . . .
C38 C 0.56970(18) 0.73693(13) 0.89385(8) 0.0242(4) Uani 1 1 d . . . . .
C39 C 0.63558(19) 0.72270(14) 0.94194(9) 0.0284(5) Uani 1 1 d . . . . .
H39 H 0.6028 0.7068 0.9750 0.034 Uiso 1 1 calc R U . . .
C40 C 0.7497(2) 0.73234(15) 0.94026(9) 0.0315(5) Uani 1 1 d . . . . .
H40 H 0.7967 0.7220 0.9722 0.038 Uiso 1 1 calc R U . . .
C41 C 0.79467(19) 0.75719(15) 0.89180(9) 0.0301(5) Uani 1 1 d . . . . .
H41 H 0.8730 0.7632 0.8898 0.036 Uiso 1 1 calc R U . . .
C42 C 0.72308(18) 0.77341(14) 0.84569(9) 0.0255(4) Uani 1 1 d . . . . .
C43 C 0.76385(18) 0.80838(14) 0.79380(9) 0.0260(5) Uani 1 1 d . . . . .
C44 C 0.87472(19) 0.80113(16) 0.77992(9) 0.0313(5) Uani 1 1 d . . . . .
H44 H 0.9262 0.7696 0.8033 0.038 Uiso 1 1 calc R U . . .
C45 C 0.91073(18) 0.83923(15) 0.73251(9) 0.0302(5) Uani 1 1 d . . . . .
H45 H 0.9863 0.8327 0.7237 0.036 Uiso 1 1 calc R U . . .
C46 C 0.83814(18) 0.88679(14) 0.69772(9) 0.0255(4) Uani 1 1 d . . . . .
C47 C 0.72704(18) 0.89250(15) 0.71128(9) 0.0296(5) Uani 1 1 d . . . . .
H47 H 0.6755 0.9238 0.6878 0.036 Uiso 1 1 calc R U . . .
C48 C 0.69048(18) 0.85372(16) 0.75795(9) 0.0304(5) Uani 1 1 d . . . . .
H48 H 0.6141 0.8580 0.7658 0.036 Uiso 1 1 calc R U . . .
C49 C 0.87850(17) 0.93399(14) 0.64924(9) 0.0252(4) Uani 1 1 d . . . . .
C50 C 0.97470(19) 0.98507(15) 0.65598(10) 0.0315(5) Uani 1 1 d . . . . .
H50 H 1.0150 0.9859 0.6906 0.038 Uiso 1 1 calc R U . . .
C51 C 1.0125(2) 1.03441(15) 0.61333(10) 0.0348(5) Uani 1 1 d . . . . .
H51 H 1.0780 1.0686 0.6187 0.042 Uiso 1 1 calc R U . . .
C52 C 0.9542(2) 1.03369(15) 0.56275(10) 0.0340(5) Uani 1 1 d . . . . .
H52 H 0.9786 1.0685 0.5336 0.041 Uiso 1 1 calc R U . . .
C53 C 0.86005(19) 0.98196(14) 0.55488(9) 0.0295(5) Uani 1 1 d . . . . .
H53 H 0.8212 0.9810 0.5199 0.035 Uiso 1 1 calc R U . . .
C54 C 0.82132(17) 0.93137(13) 0.59723(9) 0.0239(4) Uani 1 1 d . . . . .
C55 C 0.6815(4) 0.5750(3) 0.73959(17) 0.0835(12) Uani 1 1 d D . . . .
H55A H 0.6202 0.5800 0.7109 0.100 Uiso 0.8 1 calc R U P A 1
H55B H 0.7134 0.6338 0.7460 0.100 Uiso 0.8 1 calc R U P A 1
H55C H 0.7377 0.5781 0.7115 0.100 Uiso 0.2 1 calc R U P B 2
H55D H 0.6492 0.6336 0.7446 0.100 Uiso 0.2 1 calc R U P B 2
C56 C 0.6336(4) 0.5406(3) 0.79404(18) 0.0645(11) Uani 0.8 1 d . . P C 1
H56A H 0.6933 0.5373 0.8236 0.077 Uiso 0.8 1 calc R U P C 1
H56B H 0.5743 0.5799 0.8061 0.077 Uiso 0.8 1 calc R U P C 1
C57 C 0.5883(3) 0.4539(3) 0.78155(17) 0.0646(11) Uani 0.8 1 d . . P C 1
H57A H 0.5266 0.4597 0.7532 0.078 Uiso 0.8 1 calc R U P C 1
H57B H 0.5566 0.4302 0.8150 0.078 Uiso 0.8 1 calc R U P C 1
C56B C 0.7313(14) 0.5391(11) 0.7932(6) 0.0645(11) Uani 0.2 1 d D . P C 2
H56C H 0.6741 0.5372 0.8209 0.077 Uiso 0.2 1 calc R U P C 2
H56D H 0.7934 0.5766 0.8074 0.077 Uiso 0.2 1 calc R U P C 2
C57B C 0.7745(13) 0.4457(11) 0.7821(7) 0.0646(11) Uani 0.2 1 d D . P C 2
H57C H 0.8094 0.4207 0.8164 0.078 Uiso 0.2 1 calc R U P C 2
H57D H 0.8315 0.4477 0.7544 0.078 Uiso 0.2 1 calc R U P C 2
C58 C 0.6746(5) 0.3875(3) 0.7609(2) 0.1034(17) Uani 1 1 d . . . . .
H58A H 0.7339 0.3776 0.7901 0.124 Uiso 0.8 1 calc R U P C 1
H58B H 0.6372 0.3312 0.7527 0.124 Uiso 0.8 1 calc R U P C 1
H58C H 0.7013 0.3267 0.7591 0.124 Uiso 0.2 1 calc R U P C 2
H58D H 0.6174 0.3893 0.7886 0.124 Uiso 0.2 1 calc R U P C 2
C59 C 0.7267(5) 0.4222(3) 0.70883(19) 0.0776(14) Uani 0.8 1 d . . P C 1
H59A H 0.7884 0.3835 0.6989 0.093 Uiso 0.8 1 calc R U P C 1
H59B H 0.6699 0.4228 0.6778 0.093 Uiso 0.8 1 calc R U P C 1
C60 C 0.7711(3) 0.5146(3) 0.71944(17) 0.0635(11) Uani 0.8 1 d . . P C 1
H60A H 0.8343 0.5124 0.7472 0.076 Uiso 0.8 1 calc R U P C 1
H60B H 0.7992 0.5384 0.6851 0.076 Uiso 0.8 1 calc R U P C 1
C59B C 0.618(2) 0.4109(11) 0.7051(8) 0.0776(14) Uani 0.2 1 d D . P C 2
H59C H 0.5516 0.3746 0.6955 0.093 Uiso 0.2 1 calc R U P C 2
H59D H 0.6698 0.4101 0.6750 0.093 Uiso 0.2 1 calc R U P C 2
C60B C 0.5873(10) 0.5054(9) 0.7233(7) 0.0635(11) Uani 0.2 1 d D . P C 2
H60C H 0.5403 0.4996 0.7552 0.076 Uiso 0.2 1 calc R U P C 2
H60D H 0.5395 0.5311 0.6931 0.076 Uiso 0.2 1 calc R U P C 2
N1 N 0.46750(14) 0.59520(12) 0.57137(7) 0.0218(4) Uani 1 1 d . . . . .
N2 N 0.66028(14) 0.72001(11) 0.57895(7) 0.0216(4) Uani 1 1 d . . . . .
N3 N 0.51875(14) 0.86549(12) 0.57334(7) 0.0221(4) Uani 1 1 d . . . . .
N4 N 0.32594(14) 0.74068(11) 0.57300(7) 0.0208(4) Uani 1 1 d . . . . .
N5 N 0.39928(15) 0.69840(11) 0.84334(7) 0.0246(4) Uani 1 1 d . . . . .
N6 N 0.61237(15) 0.76250(11) 0.84699(7) 0.0249(4) Uani 1 1 d . . . . .
H1N H 0.473(2) 0.6518(19) 0.5736(10) 0.033(7) Uiso 1 1 d . . . . .
H3N H 0.512(2) 0.806(2) 0.5779(11) 0.040(7) Uiso 1 1 d . . . . .

loop_
_atom_site_aniso_label
_atom_site_aniso_U_11
_atom_site_aniso_U_22
_atom_site_aniso_U_33
_atom_site_aniso_U_23
_atom_site_aniso_U_13
_atom_site_aniso_U_12
C1 0.0214(10) 0.0226(10) 0.0209(10) -0.0003(8) -0.0011(8) -0.0005(8)
C2 0.0220(10) 0.0208(10) 0.0238(10) -0.0011(8) -0.0016(8) -0.0003(8)
C3 0.0252(11) 0.0194(10) 0.0369(12) -0.0015(9) -0.0020(9) -0.0014(8)
C4 0.0268(11) 0.0187(10) 0.0440(13) -0.0029(9) -0.0025(9) 0.0045(9)
C5 0.0233(10) 0.0190(10) 0.0317(11) -0.0012(8) 0.0003(8) 0.0040(8)
C6 0.0213(10) 0.0217(10) 0.0344(11) -0.0007(9) 0.0004(8) 0.0061(8)
C7 0.0218(10) 0.0226(10) 0.0268(10) -0.0012(8) 0.0022(8) 0.0040(8)
C8 0.0205(10) 0.0253(11) 0.0349(12) -0.0014(9) 0.0014(9) 0.0051(8)
C9 0.0189(10) 0.0263(11) 0.0309(11) -0.0027(9) 0.0028(8) -0.0009(8)
C10 0.0217(10) 0.0242(10) 0.0197(10) -0.0018(8) 0.0043(8) -0.0001(8)
C11 0.0234(10) 0.0233(10) 0.0200(10) -0.0001(8) 0.0050(8) -0.0005(8)
C12 0.0252(10) 0.0210(10) 0.0221(10) -0.0001(8) 0.0047(8) -0.0020(8)
C13 0.0289(11) 0.0188(10) 0.0349(12) 0.0014(9) 0.0058(9) -0.0018(8)
C14 0.0301(11) 0.0188(10) 0.0406(13) 0.0034(9) 0.0044(9) 0.0047(9)
C15 0.0258(11) 0.0193(10) 0.0287(11) 0.0011(8) 0.0029(8) 0.0041(8)
C16 0.0257(11) 0.0212(10) 0.0319(11) 0.0021(9) 0.0030(9) 0.0076(8)
C17 0.0228(10) 0.0224(10) 0.0248(10) 0.0019(8) 0.0018(8) 0.0039(8)
C18 0.0212(10) 0.0262(11) 0.0326(11) 0.0015(9) 0.0032(8) 0.0071(8)
C19 0.0189(10) 0.0271(11) 0.0318(11) 0.0012(9) 0.0027(8) 0.0011(8)
C20 0.0203(10) 0.0244(10) 0.0201(10) 0.0007(8) 0.0001(8) 0.0013(8)
C21 0.0207(10) 0.0209(10) 0.0291(11) 0.0024(8) -0.0038(8) 0.0031(8)
C22 0.0271(11) 0.0268(11) 0.0310(11) -0.0007(9) -0.0048(9) 0.0006(9)
C23 0.0304(12) 0.0257(11) 0.0395(13) -0.0011(10) -0.0105(10) -0.0018(9)
C24 0.0237(11) 0.0262(11) 0.0491(14) 0.0063(10) -0.0070(10) -0.0044(9)
C25 0.0251(11) 0.0287(11) 0.0364(12) 0.0074(9) -0.0006(9) -0.0011(9)
C26 0.0214(10) 0.0218(10) 0.0307(11) 0.0037(9) -0.0032(8) 0.0021(8)
C27 0.0244(10) 0.0223(10) 0.0269(11) 0.0053(8) 0.0010(8) -0.0006(8)
C28 0.0257(11) 0.0360(12) 0.0279(11) -0.0028(9) 0.0012(9) 0.0050(9)
C29 0.0223(11) 0.0395(13) 0.0288(11) -0.0028(10) -0.0002(9) 0.0030(9)
C30 0.0263(11) 0.0262(11) 0.0263(11) 0.0029(9) 0.0035(8) -0.0008(9)
C31 0.0259(11) 0.0396(13) 0.0313(12) -0.0021(10) 0.0063(9) 0.0057(10)
C32 0.0195(10) 0.0389(13) 0.0339(12) 0.0019(10) 0.0009(9) 0.0008(9)
C33 0.0291(11) 0.0216(10) 0.0276(11) 0.0022(8) 0.0044(9) 0.0006(8)
C34 0.0286(11) 0.0289(11) 0.0305(11) 0.0020(9) 0.0068(9) 0.0000(9)
C35 0.0379(12) 0.0245(11) 0.0273(11) 0.0006(9) 0.0109(9) 0.0008(9)
C36 0.0396(12) 0.0197(10) 0.0237(11) -0.0004(8) 0.0049(9) -0.0025(9)
C37 0.0332(11) 0.0167(10) 0.0230(10) 0.0018(8) 0.0032(8) -0.0028(8)
C38 0.0335(11) 0.0164(10) 0.0226(10) -0.0026(8) 0.0027(8) -0.0040(8)
C39 0.0400(13) 0.0222(10) 0.0230(11) 0.0003(8) 0.0020(9) -0.0057(9)
C40 0.0405(13) 0.0285(12) 0.0247(11) 0.0018(9) -0.0054(9) -0.0056(10)
C41 0.0307(11) 0.0293(12) 0.0299(12) -0.0020(9) -0.0014(9) -0.0051(9)
C42 0.0293(11) 0.0212(10) 0.0259(11) -0.0024(8) 0.0014(8) -0.0020(8)
C43 0.0260(11) 0.0266(11) 0.0252(11) -0.0033(9) 0.0014(8) -0.0029(9)
C44 0.0255(11) 0.0381(13) 0.0300(12) 0.0022(10) -0.0003(9) 0.0056(9)
C45 0.0216(10) 0.0373(13) 0.0320(12) -0.0020(10) 0.0039(9) -0.0003(9)
C46 0.0270(11) 0.0242(11) 0.0256(10) -0.0054(8) 0.0051(8) -0.0040(8)
C47 0.0259(11) 0.0365(12) 0.0267(11) 0.0025(9) 0.0044(9) 0.0041(9)
C48 0.0240(11) 0.0393(13) 0.0281(11) 0.0030(10) 0.0049(9) 0.0025(9)
C49 0.0244(10) 0.0226(10) 0.0292(11) -0.0045(8) 0.0078(8) -0.0011(8)
C50 0.0276(11) 0.0322(12) 0.0351(12) -0.0073(10) 0.0056(9) -0.0068(9)
C51 0.0299(12) 0.0297(12) 0.0460(14) -0.0065(10) 0.0125(10) -0.0090(10)
C52 0.0360(13) 0.0269(12) 0.0407(13) 0.0012(10) 0.0181(10) -0.0034(10)
C53 0.0323(12) 0.0279(11) 0.0293(11) 0.0003(9) 0.0097(9) 0.0000(9)
C54 0.0235(10) 0.0204(10) 0.0286(11) -0.0023(8) 0.0086(8) 0.0002(8)
C55 0.104(3) 0.065(2) 0.080(3) -0.007(2) -0.001(2) -0.007(2)
C56 0.053(2) 0.076(3) 0.063(2) -0.015(2) -0.0091(19) 0.003(2)
C57 0.047(2) 0.098(3) 0.050(2) -0.014(2) 0.0149(17) -0.020(2)
C56B 0.053(2) 0.076(3) 0.063(2) -0.015(2) -0.0091(19) 0.003(2)
C57B 0.047(2) 0.098(3) 0.050(2) -0.014(2) 0.0149(17) -0.020(2)
C58 0.169(5) 0.055(2) 0.092(3) -0.003(2) 0.051(3) 0.000(3)
C59 0.118(4) 0.059(3) 0.059(3) 0.004(2) 0.034(3) -0.003(3)
C60 0.0396(19) 0.098(3) 0.053(2) 0.019(2) 0.0033(16) 0.012(2)
C59B 0.118(4) 0.059(3) 0.059(3) 0.004(2) 0.034(3) -0.003(3)
C60B 0.0396(19) 0.098(3) 0.053(2) 0.019(2) 0.0033(16) 0.012(2)
N1 0.0192(8) 0.0168(9) 0.0293(9) -0.0013(7) -0.0002(7) 0.0016(7)
N2 0.0218(8) 0.0202(8) 0.0231(8) -0.0002(7) 0.0019(7) 0.0017(7)
N3 0.0216(9) 0.0180(9) 0.0269(9) 0.0011(7) 0.0029(7) 0.0016(7)
N4 0.0207(8) 0.0187(8) 0.0231(8) 0.0012(7) 0.0013(6) 0.0020(7)
N5 0.0278(9) 0.0222(9) 0.0240(9) 0.0004(7) 0.0035(7) -0.0028(7)
N6 0.0289(9) 0.0222(9) 0.0236(9) -0.0013(7) 0.0026(7) -0.0014(7)

loop_
_atom_type_symbol
_atom_type_description
_atom_type_scat_dispersion_real
_atom_type_scat_dispersion_imag
_atom_type_scat_source
C C 0.0181 0.0091 'International Tables Vol C Tables 4.2.6.8 and 6.1.1.4'
H H 0.0000 0.0000 'International Tables Vol C Tables 4.2.6.8 and 6.1.1.4'
N N 0.0311 0.0180 'International Tables Vol C Tables 4.2.6.8 and 6.1.1.4'

loop_
_geom_angle_atom_site_label_1
_geom_angle_atom_site_label_2
_geom_angle_atom_site_label_3
_geom_angle
_geom_angle_site_symmetry_1
_geom_angle_site_symmetry_3
_geom_angle_publ_flag
C2 C1 C20 123.75(19) . . ?
C2 C1 C21 117.34(18) . . ?
C20 C1 C21 118.84(18) . . ?
N1 C2 C1 124.88(19) . . ?
N1 C2 C3 106.83(17) . . ?
C1 C2 C3 128.19(19) . . ?
C4 C3 C2 107.70(19) . . ?
C4 C3 H3 126.2 . . ?
C2 C3 H3 126.2 . . ?
C3 C4 C5 108.66(19) . . ?
C3 C4 H4 125.7 . . ?
C5 C4 H4 125.7 . . ?
N1 C5 C6 126.81(19) . . ?
N1 C5 C4 106.55(18) . . ?
C6 C5 C4 126.51(19) . . ?
C5 C6 C7 128.43(19) . . ?
C5 C6 H6 115.8 . . ?
C7 C6 H6 115.8 . . ?
N2 C7 C6 125.96(19) . . ?
N2 C7 C8 111.03(18) . . ?
C6 C7 C8 122.97(19) . . ?
C9 C8 C7 106.59(19) . . ?
C9 C8 H8 126.7 . . ?
C7 C8 H8 126.7 . . ?
C8 C9 C10 106.44(18) . . ?
C8 C9 H9 126.8 . . ?
C10 C9 H9 126.8 . . ?
N2 C10 C11 125.20(18) . . ?
N2 C10 C9 110.90(18) . . ?
C11 C10 C9 123.86(19) . . ?
C12 C11 C10 123.78(19) . . ?
C12 C11 C54 118.05(18) . . ?
C10 C11 C54 118.15(18) . . ?
N3 C12 C11 124.77(19) . . ?
N3 C12 C13 106.82(18) . . ?
C11 C12 C13 128.31(19) . . ?
C14 C13 C12 107.73(19) . . ?
C14 C13 H13 126.1 . . ?
C12 C13 H13 126.1 . . ?
C13 C14 C15 108.68(19) . . ?
C13 C14 H14 125.7 . . ?
C15 C14 H14 125.7 . . ?
N3 C15 C16 126.59(19) . . ?
N3 C15 C14 106.57(18) . . ?
C16 C15 C14 126.72(19) . . ?
C15 C16 C17 128.45(19) . . ?
C15 C16 H16 115.8 . . ?
C17 C16 H16 115.8 . . ?
N4 C17 C16 125.95(19) . . ?
N4 C17 C18 111.09(18) . . ?
C16 C17 C18 122.96(19) . . ?
C19 C18 C17 106.53(18) . . ?
C19 C18 H18 126.7 . . ?
C17 C18 H18 126.7 . . ?
C18 C19 C20 106.48(19) . . ?
C18 C19 H19 126.8 . . ?
C20 C19 H19 126.8 . . ?
N4 C20 C1 125.29(18) . . ?
N4 C20 C19 110.74(18) . . ?
C1 C20 C19 123.96(19) . . ?
C22 C21 C26 119.2(2) . . ?
C22 C21 C1 119.96(19) . . ?
C26 C21 C1 120.83(18) . . ?
C23 C22 C21 121.3(2) . . ?
C23 C22 H22 119.3 . . ?
C21 C22 H22 119.3 . . ?
C24 C23 C22 119.7(2) . . ?
C24 C23 H23 120.1 . . ?
C22 C23 H23 120.1 . . ?
C25 C24 C23 119.5(2) . . ?
C25 C24 H24 120.2 . . ?
C23 C24 H24 120.2 . . ?
C24 C25 C26 121.7(2) . . ?
C24 C25 H25 119.1 . . ?
C26 C25 H25 119.1 . . ?
C25 C26 C21 118.4(2) . . ?
C25 C26 C27 118.6(2) . . ?
C21 C26 C27 122.85(19) . . ?
C32 C27 C28 117.8(2) . . ?
C32 C27 C26 121.21(19) . . ?
C28 C27 C26 120.84(19) . . ?
C29 C28 C27 121.1(2) . . ?
C29 C28 H28 119.5 . . ?
C27 C28 H28 119.5 . . ?
C28 C29 C30 121.0(2) . . ?
C28 C29 H29 119.5 . . ?
C30 C29 H29 119.5 . . ?
C31 C30 C29 117.9(2) . . ?
C31 C30 C33 122.7(2) . . ?
C29 C30 C33 119.33(19) . . ?
C32 C31 C30 121.1(2) . . ?
C32 C31 H31 119.5 . . ?
C30 C31 H31 119.5 . . ?
C31 C32 C27 121.1(2) . . ?
C31 C32 H32 119.4 . . ?
C27 C32 H32 119.4 . . ?
N5 C33 C34 121.7(2) . . ?
N5 C33 C30 115.92(18) . . ?
C34 C33 C30 122.3(2) . . ?
C35 C34 C33 119.0(2) . . ?
C35 C34 H34 120.5 . . ?
C33 C34 H34 120.5 . . ?
C34 C35 C36 119.4(2) . . ?
C34 C35 H35 120.3 . . ?
C36 C35 H35 120.3 . . ?
C35 C36 C37 118.3(2) . . ?
C35 C36 H36 120.8 . . ?
C37 C36 H36 120.8 . . ?
N5 C37 C36 122.7(2) . . ?
N5 C37 C38 115.55(18) . . ?
C36 C37 C38 121.74(19) . . ?
N6 C38 C39 122.6(2) . . ?
N6 C38 C37 115.95(18) . . ?
C39 C38 C37 121.49(19) . . ?
C40 C39 C38 118.4(2) . . ?
C40 C39 H39 120.8 . . ?
C38 C39 H39 120.8 . . ?
C41 C40 C39 119.4(2) . . ?
C41 C40 H40 120.3 . . ?
C39 C40 H40 120.3 . . ?
C40 C41 C42 119.0(2) . . ?
C40 C41 H41 120.5 . . ?
C42 C41 H41 120.5 . . ?
N6 C42 C41 121.6(2) . . ?
N6 C42 C43 116.09(19) . . ?
C41 C42 C43 122.2(2) . . ?
C48 C43 C44 117.8(2) . . ?
C48 C43 C42 119.29(19) . . ?
C44 C43 C42 122.9(2) . . ?
C45 C44 C43 121.0(2) . . ?
C45 C44 H44 119.5 . . ?
C43 C44 H44 119.5 . . ?
C44 C45 C46 121.1(2) . . ?
C44 C45 H45 119.4 . . ?
C46 C45 H45 119.4 . . ?
C45 C46 C47 117.7(2) . . ?
C45 C46 C49 121.27(19) . . ?
C47 C46 C49 121.0(2) . . ?
C48 C47 C46 121.4(2) . . ?
C48 C47 H47 119.3 . . ?
C46 C47 H47 119.3 . . ?
C47 C48 C43 121.0(2) . . ?
C47 C48 H48 119.5 . . ?
C43 C48 H48 119.5 . . ?
C50 C49 C54 118.7(2) . . ?
C50 C49 C46 118.8(2) . . ?
C54 C49 C46 122.44(19) . . ?
C51 C50 C49 121.5(2) . . ?
C51 C50 H50 119.3 . . ?
C49 C50 H50 119.3 . . ?
C50 C51 C52 119.7(2) . . ?
C50 C51 H51 120.2 . . ?
C52 C51 H51 120.2 . . ?
C51 C52 C53 119.8(2) . . ?
C51 C52 H52 120.1 . . ?
C53 C52 H52 120.1 . . ?
C52 C53 C54 121.3(2) . . ?
C52 C53 H53 119.3 . . ?
C54 C53 H53 119.3 . . ?
C53 C54 C49 119.0(2) . . ?
C53 C54 C11 120.04(19) . . ?
C49 C54 C11 120.87(18) . . ?
C60 C55 C56 111.6(4) . . ?
C56B C55 C60B 102.3(9) . . ?
C60 C55 H55A 109.3 . . ?
C56 C55 H55A 109.3 . . ?
C60 C55 H55B 109.3 . . ?
C56 C55 H55B 109.3 . . ?
H55A C55 H55B 108.0 . . ?
C56B C55 H55C 111.3 . . ?
C60B C55 H55C 111.3 . . ?
C56B C55 H55D 111.3 . . ?
C60B C55 H55D 111.3 . . ?
H55C C55 H55D 109.2 . . ?
C57 C56 C55 106.2(3) . . ?
C57 C56 H56A 110.5 . . ?
C55 C56 H56A 110.5 . . ?
C57 C56 H56B 110.5 . . ?
C55 C56 H56B 110.5 . . ?
H56A C56 H56B 108.7 . . ?
C56 C57 C58 114.6(4) . . ?
C56 C57 H57A 108.6 . . ?
C58 C57 H57A 108.6 . . ?
C56 C57 H57B 108.6 . . ?
C58 C57 H57B 108.6 . . ?
H57A C57 H57B 107.6 . . ?
C55 C56B C57B 107.8(12) . . ?
C55 C56B H56C 110.1 . . ?
C57B C56B H56C 110.1 . . ?
C55 C56B H56D 110.1 . . ?
C57B C56B H56D 110.1 . . ?
H56C C56B H56D 108.5 . . ?
C56B C57B C58 109.0(12) . . ?
C56B C57B H57C 109.9 . . ?
C58 C57B H57C 109.9 . . ?
C56B C57B H57D 109.9 . . ?
C58 C57B H57D 109.9 . . ?
H57C C57B H57D 108.3 . . ?
C59 C58 C57 110.4(4) . . ?
C59B C58 C57B 117.1(11) . . ?
C59 C58 H58A 109.6 . . ?
C57 C58 H58A 109.6 . . ?
C59 C58 H58B 109.6 . . ?
C57 C58 H58B 109.6 . . ?
H58A C58 H58B 108.1 . . ?
C59B C58 H58C 108.0 . . ?
C57B C58 H58C 108.0 . . ?
C59B C58 H58D 108.0 . . ?
C57B C58 H58D 108.0 . . ?
H58C C58 H58D 107.3 . . ?
C60 C59 C58 109.5(4) . . ?
C60 C59 H59A 109.8 . . ?
C58 C59 H59A 109.8 . . ?
C60 C59 H59B 109.8 . . ?
C58 C59 H59B 109.8 . . ?
H59A C59 H59B 108.2 . . ?
C55 C60 C59 111.9(4) . . ?
C55 C60 H60A 109.2 . . ?
C59 C60 H60A 109.2 . . ?
C55 C60 H60B 109.2 . . ?
C59 C60 H60B 109.2 . . ?
H60A C60 H60B 107.9 . . ?
C58 C59B C60B 93.7(12) . . ?
C58 C59B H59C 113.0 . . ?
C60B C59B H59C 113.0 . . ?
C58 C59B H59D 113.0 . . ?
C60B C59B H59D 113.0 . . ?
H59C C59B H59D 110.4 . . ?
C59B C60B C55 121.2(13) . . ?
C59B C60B H60C 107.0 . . ?
C55 C60B H60C 107.0 . . ?
C59B C60B H60D 107.0 . . ?
C55 C60B H60D 107.0 . . ?
H60C C60B H60D 106.8 . . ?
C5 N1 C2 110.22(18) . . ?
C5 N1 H1N 124.8(17) . . ?
C2 N1 H1N 124.6(17) . . ?
C7 N2 C10 105.03(17) . . ?
C15 N3 C12 110.16(18) . . ?
C15 N3 H3N 124.1(17) . . ?
C12 N3 H3N 124.7(17) . . ?
C17 N4 C20 105.17(16) . . ?
C37 N5 C33 118.83(18) . . ?
C38 N6 C42 118.94(18) . . ?

loop_
_geom_bond_atom_site_label_1
_geom_bond_atom_site_label_2
_geom_bond_distance
_geom_bond_site_symmetry_2
_geom_bond_publ_flag
C1 C2 1.400(3) . ?
C1 C20 1.406(3) . ?
C1 C21 1.500(3) . ?
C2 N1 1.373(3) . ?
C2 C3 1.428(3) . ?
C3 C4 1.361(3) . ?
C3 H3 0.9500 . ?
C4 C5 1.422(3) . ?
C4 H4 0.9500 . ?
C5 N1 1.371(3) . ?
C5 C6 1.384(3) . ?
C6 C7 1.392(3) . ?
C6 H6 0.9500 . ?
C7 N2 1.365(3) . ?
C7 C8 1.451(3) . ?
C8 C9 1.344(3) . ?
C8 H8 0.9500 . ?
C9 C10 1.453(3) . ?
C9 H9 0.9500 . ?
C10 N2 1.369(3) . ?
C10 C11 1.406(3) . ?
C11 C12 1.400(3) . ?
C11 C54 1.499(3) . ?
C12 N3 1.375(3) . ?
C12 C13 1.427(3) . ?
C13 C14 1.363(3) . ?
C13 H13 0.9500 . ?
C14 C15 1.422(3) . ?
C14 H14 0.9500 . ?
C15 N3 1.373(3) . ?
C15 C16 1.387(3) . ?
C16 C17 1.396(3) . ?
C16 H16 0.9500 . ?
C17 N4 1.363(3) . ?
C17 C18 1.449(3) . ?
C18 C19 1.347(3) . ?
C18 H18 0.9500 . ?
C19 C20 1.453(3) . ?
C19 H19 0.9500 . ?
C20 N4 1.370(3) . ?
C21 C22 1.394(3) . ?
C21 C26 1.410(3) . ?
C22 C23 1.387(3) . ?
C22 H22 0.9500 . ?
C23 C24 1.386(4) . ?
C23 H23 0.9500 . ?
C24 C25 1.384(3) . ?
C24 H24 0.9500 . ?
C25 C26 1.399(3) . ?
C25 H25 0.9500 . ?
C26 C27 1.487(3) . ?
C27 C32 1.389(3) . ?
C27 C28 1.399(3) . ?
C28 C29 1.384(3) . ?
C28 H28 0.9500 . ?
C29 C30 1.394(3) . ?
C29 H29 0.9500 . ?
C30 C31 1.393(3) . ?
C30 C33 1.485(3) . ?
C31 C32 1.386(3) . ?
C31 H31 0.9500 . ?
C32 H32 0.9500 . ?
C33 N5 1.343(3) . ?
C33 C34 1.401(3) . ?
C34 C35 1.382(3) . ?
C34 H34 0.9500 . ?
C35 C36 1.386(3) . ?
C35 H35 0.9500 . ?
C36 C37 1.394(3) . ?
C36 H36 0.9500 . ?
C37 N5 1.340(3) . ?
C37 C38 1.501(3) . ?
C38 N6 1.337(3) . ?
C38 C39 1.396(3) . ?
C39 C40 1.382(3) . ?
C39 H39 0.9500 . ?
C40 C41 1.381(3) . ?
C40 H40 0.9500 . ?
C41 C42 1.400(3) . ?
C41 H41 0.9500 . ?
C42 N6 1.343(3) . ?
C42 C43 1.483(3) . ?
C43 C48 1.393(3) . ?
C43 C44 1.397(3) . ?
C44 C45 1.387(3) . ?
C44 H44 0.9500 . ?
C45 C46 1.390(3) . ?
C45 H45 0.9500 . ?
C46 C47 1.396(3) . ?
C46 C49 1.491(3) . ?
C47 C48 1.378(3) . ?
C47 H47 0.9500 . ?
C48 H48 0.9500 . ?
C49 C50 1.399(3) . ?
C49 C54 1.410(3) . ?
C50 C51 1.384(3) . ?
C50 H50 0.9500 . ?
C51 C52 1.385(4) . ?
C51 H51 0.9500 . ?
C52 C53 1.387(3) . ?
C52 H52 0.9500 . ?
C53 C54 1.393(3) . ?
C53 H53 0.9500 . ?
C55 C56B 1.513(13) . ?
C55 C60 1.523(6) . ?
C55 C56 1.568(6) . ?
C55 C60B 1.591(9) . ?
C55 H55A 0.9900 . ?
C55 H55B 0.9900 . ?
C55 H55C 0.9900 . ?
C55 H55D 0.9900 . ?
C56 C57 1.464(6) . ?
C56 H56A 0.9900 . ?
C56 H56B 0.9900 . ?
C57 C58 1.556(6) . ?
C57 H57A 0.9900 . ?
C57 H57B 0.9900 . ?
C56B C57B 1.554(16) . ?
C56B H56C 0.9900 . ?
C56B H56D 0.9900 . ?
C57B C58 1.562(16) . ?
C57B H57C 0.9900 . ?
C57B H57D 0.9900 . ?
C58 C59B 1.53(2) . ?
C58 C59 1.543(6) . ?
C58 H58A 0.9900 . ?
C58 H58B 0.9900 . ?
C58 H58C 0.9900 . ?
C58 H58D 0.9900 . ?
C59 C60 1.534(7) . ?
C59 H59A 0.9900 . ?
C59 H59B 0.9900 . ?
C60 H60A 0.9900 . ?
C60 H60B 0.9900 . ?
C59B C60B 1.567(16) . ?
C59B H59C 0.9900 . ?
C59B H59D 0.9900 . ?
C60B H60C 0.9900 . ?
C60B H60D 0.9900 . ?
N1 H1N 0.87(3) . ?
N3 H3N 0.93(3) . ?

loop_
_geom_hbond_atom_site_label_D
_geom_hbond_atom_site_label_H
_geom_hbond_atom_site_label_A
_geom_hbond_distance_DH
_geom_hbond_distance_HA
_geom_hbond_distance_DA
_geom_hbond_angle_DHA
_geom_hbond_site_symmetry_A
N1 H1N N2 0.87(3) 2.48(3) 3.004(2) 119(2) .
N1 H1N N4 0.87(3) 2.23(3) 2.809(2) 123(2) .
N3 H3N N2 0.93(3) 2.22(3) 2.806(2) 121(2) .
N3 H3N N4 0.93(3) 2.45(3) 3.006(2) 119(2) .

loop_
_geom_torsion_atom_site_label_1
_geom_torsion_atom_site_label_2
_geom_torsion_atom_site_label_3
_geom_torsion_atom_site_label_4
_geom_torsion
_geom_torsion_site_symmetry_1
_geom_torsion_site_symmetry_2
_geom_torsion_site_symmetry_3
_geom_torsion_site_symmetry_4
_geom_torsion_publ_flag
C20 C1 C2 N1 4.5(3) . . . . ?
C21 C1 C2 N1 -172.40(19) . . . . ?
C20 C1 C2 C3 -179.6(2) . . . . ?
C21 C1 C2 C3 3.4(3) . . . . ?
N1 C2 C3 C4 0.4(2) . . . . ?
C1 C2 C3 C4 -176.0(2) . . . . ?
C2 C3 C4 C5 0.8(3) . . . . ?
C3 C4 C5 N1 -1.8(3) . . . . ?
C3 C4 C5 C6 174.4(2) . . . . ?
N1 C5 C6 C7 1.3(4) . . . . ?
C4 C5 C6 C7 -174.1(2) . . . . ?
C5 C6 C7 N2 -3.7(4) . . . . ?
C5 C6 C7 C8 174.0(2) . . . . ?
N2 C7 C8 C9 0.6(3) . . . . ?
C6 C7 C8 C9 -177.4(2) . . . . ?
C7 C8 C9 C10 -0.7(2) . . . . ?
C8 C9 C10 N2 0.7(2) . . . . ?
C8 C9 C10 C11 -176.9(2) . . . . ?
N2 C10 C11 C12 0.2(3) . . . . ?
C9 C10 C11 C12 177.37(19) . . . . ?
N2 C10 C11 C54 178.53(18) . . . . ?
C9 C10 C11 C54 -4.3(3) . . . . ?
C10 C11 C12 N3 4.6(3) . . . . ?
C54 C11 C12 N3 -173.78(18) . . . . ?
C10 C11 C12 C13 -179.7(2) . . . . ?
C54 C11 C12 C13 2.0(3) . . . . ?
N3 C12 C13 C14 0.5(2) . . . . ?
C11 C12 C13 C14 -175.9(2) . . . . ?
C12 C13 C14 C15 0.8(3) . . . . ?
C13 C14 C15 N3 -1.7(3) . . . . ?
C13 C14 C15 C16 174.4(2) . . . . ?
N3 C15 C16 C17 0.4(4) . . . . ?
C14 C15 C16 C17 -175.0(2) . . . . ?
C15 C16 C17 N4 -3.5(4) . . . . ?
C15 C16 C17 C18 175.8(2) . . . . ?
N4 C17 C18 C19 0.5(2) . . . . ?
C16 C17 C18 C19 -178.9(2) . . . . ?
C17 C18 C19 C20 -0.5(2) . . . . ?
C2 C1 C20 N4 -2.0(3) . . . . ?
C21 C1 C20 N4 174.86(18) . . . . ?
C2 C1 C20 C19 176.60(19) . . . . ?
C21 C1 C20 C19 -6.5(3) . . . . ?
C18 C19 C20 N4 0.3(2) . . . . ?
C18 C19 C20 C1 -178.5(2) . . . . ?
C2 C1 C21 C22 -71.6(3) . . . . ?
C20 C1 C21 C22 111.3(2) . . . . ?
C2 C1 C21 C26 109.4(2) . . . . ?
C20 C1 C21 C26 -67.7(3) . . . . ?
C26 C21 C22 C23 1.6(3) . . . . ?
C1 C21 C22 C23 -177.4(2) . . . . ?
C21 C22 C23 C24 0.8(3) . . . . ?
C22 C23 C24 C25 -2.3(3) . . . . ?
C23 C24 C25 C26 1.4(3) . . . . ?
C24 C25 C26 C21 0.9(3) . . . . ?
C24 C25 C26 C27 -176.0(2) . . . . ?
C22 C21 C26 C25 -2.4(3) . . . . ?
C1 C21 C26 C25 176.58(19) . . . . ?
C22 C21 C26 C27 174.39(19) . . . . ?
C1 C21 C26 C27 -6.6(3) . . . . ?
C25 C26 C27 C32 -46.3(3) . . . . ?
C21 C26 C27 C32 136.9(2) . . . . ?
C25 C26 C27 C28 129.3(2) . . . . ?
C21 C26 C27 C28 -47.5(3) . . . . ?
C32 C27 C28 C29 1.4(3) . . . . ?
C26 C27 C28 C29 -174.4(2) . . . . ?
C27 C28 C29 C30 0.8(4) . . . . ?
C28 C29 C30 C31 -2.3(3) . . . . ?
C28 C29 C30 C33 175.1(2) . . . . ?
C29 C30 C31 C32 1.5(3) . . . . ?
C33 C30 C31 C32 -175.7(2) . . . . ?
C30 C31 C32 C27 0.7(4) . . . . ?
C28 C27 C32 C31 -2.1(3) . . . . ?
C26 C27 C32 C31 173.6(2) . . . . ?
C31 C30 C33 N5 -162.7(2) . . . . ?
C29 C30 C33 N5 20.0(3) . . . . ?
C31 C30 C33 C34 20.1(3) . . . . ?
C29 C30 C33 C34 -157.1(2) . . . . ?
N5 C33 C34 C35 -1.4(3) . . . . ?
C30 C33 C34 C35 175.5(2) . . . . ?
C33 C34 C35 C36 -0.2(3) . . . . ?
C34 C35 C36 C37 1.7(3) . . . . ?
C35 C36 C37 N5 -1.9(3) . . . . ?
C35 C36 C37 C38 177.80(19) . . . . ?
N5 C37 C38 N6 30.8(3) . . . . ?
C36 C37 C38 N6 -148.9(2) . . . . ?
N5 C37 C38 C39 -149.1(2) . . . . ?
C36 C37 C38 C39 31.2(3) . . . . ?
N6 C38 C39 C40 -2.5(3) . . . . ?
C37 C38 C39 C40 177.43(19) . . . . ?
C38 C39 C40 C41 1.2(3) . . . . ?
C39 C40 C41 C42 1.0(3) . . . . ?
C40 C41 C42 N6 -2.3(3) . . . . ?
C40 C41 C42 C43 174.0(2) . . . . ?
N6 C42 C43 C48 21.0(3) . . . . ?
C41 C42 C43 C48 -155.5(2) . . . . ?
N6 C42 C43 C44 -161.7(2) . . . . ?
C41 C42 C43 C44 21.7(3) . . . . ?
C48 C43 C44 C45 1.2(3) . . . . ?
C42 C43 C44 C45 -176.2(2) . . . . ?
C43 C44 C45 C46 0.9(4) . . . . ?
C44 C45 C46 C47 -2.0(3) . . . . ?
C44 C45 C46 C49 174.9(2) . . . . ?
C45 C46 C47 C48 1.1(3) . . . . ?
C49 C46 C47 C48 -175.8(2) . . . . ?
C46 C47 C48 C43 1.0(4) . . . . ?
C44 C43 C48 C47 -2.1(3) . . . . ?
C42 C43 C48 C47 175.3(2) . . . . ?
C45 C46 C49 C50 -46.6(3) . . . . ?
C47 C46 C49 C50 130.1(2) . . . . ?
C45 C46 C49 C54 135.5(2) . . . . ?
C47 C46 C49 C54 -47.8(3) . . . . ?
C54 C49 C50 C51 1.8(3) . . . . ?
C46 C49 C50 C51 -176.1(2) . . . . ?
C49 C50 C51 C52 0.1(4) . . . . ?
C50 C51 C52 C53 -1.5(3) . . . . ?
C51 C52 C53 C54 1.1(3) . . . . ?
C52 C53 C54 C49 0.8(3) . . . . ?
C52 C53 C54 C11 -176.7(2) . . . . ?
C50 C49 C54 C53 -2.2(3) . . . . ?
C46 C49 C54 C53 175.63(19) . . . . ?
C50 C49 C54 C11 175.32(19) . . . . ?
C46 C49 C54 C11 -6.8(3) . . . . ?
C12 C11 C54 C53 -71.9(3) . . . . ?
C10 C11 C54 C53 109.7(2) . . . . ?
C12 C11 C54 C49 110.6(2) . . . . ?
C10 C11 C54 C49 -67.9(3) . . . . ?
C60 C55 C56 C57 -58.8(5) . . . . ?
C55 C56 C57 C58 58.9(5) . . . . ?
C60B C55 C56B C57B 58.4(14) . . . . ?
C55 C56B C57B C58 -60.9(15) . . . . ?
C56 C57 C58 C59 -58.1(6) . . . . ?
C56B C57B C58 C59B 65.6(14) . . . . ?
C57 C58 C59 C60 51.9(6) . . . . ?
C56 C55 C60 C59 58.9(5) . . . . ?
C58 C59 C60 C55 -54.6(6) . . . . ?
C57B C58 C59B C60B -58.5(14) . . . . ?
C58 C59B C60B C55 64.1(15) . . . . ?
C56B C55 C60B C59B -69.7(15) . . . . ?
C6 C5 N1 C2 -174.1(2) . . . . ?
C4 C5 N1 C2 2.1(2) . . . . ?
C1 C2 N1 C5 175.01(19) . . . . ?
C3 C2 N1 C5 -1.6(2) . . . . ?
C6 C7 N2 C10 177.8(2) . . . . ?
C8 C7 N2 C10 -0.2(2) . . . . ?
C11 C10 N2 C7 177.19(19) . . . . ?
C9 C10 N2 C7 -0.3(2) . . . . ?
C16 C15 N3 C12 -174.1(2) . . . . ?
C14 C15 N3 C12 2.1(2) . . . . ?
C11 C12 N3 C15 174.96(19) . . . . ?
C13 C12 N3 C15 -1.6(2) . . . . ?
C16 C17 N4 C20 179.1(2) . . . . ?
C18 C17 N4 C20 -0.3(2) . . . . ?
C1 C20 N4 C17 178.78(19) . . . . ?
C19 C20 N4 C17 0.0(2) . . . . ?
C36 C37 N5 C33 0.4(3) . . . . ?
C38 C37 N5 C33 -179.34(18) . . . . ?
C34 C33 N5 C37 1.3(3) . . . . ?
C30 C33 N5 C37 -175.83(18) . . . . ?
C39 C38 N6 C42 1.3(3) . . . . ?
C37 C38 N6 C42 -178.64(18) . . . . ?
C41 C42 N6 C38 1.2(3) . . . . ?
C43 C42 N6 C38 -175.41(18) . . . . ?
